data_4311559
loop_
_publ_author_name
'Steve Laborda'
'Rodolphe Cl\'erac'
'Christopher E. Anson'
'Annie K. Powell'

_publ_section_title
;
 Intra and Intermolecular Magnetic Interactions in a Series of Dinuclear
 Cu(II)/hxta Complexes {H5hxta
 =N,N'-(2-hydroxy-1,3-xylylene)-bis-(N-carboxymethylglycine)}: Correlation
 of Magnetic Properties with Geometry
;
_journal_name_full 'Inorganic Chemistry'
_journal_page_first 5931
_journal_page_last 5943
_journal_paper_doi 10.1021/ic035333m
_journal_volume 43
_journal_year 2004
_chemical_formula_sum 'C17 H30 Cu2 N2 O16'
_chemical_formula_weight 645.51
_chemical_name_systematic
; 
 {2-bis(carboxymethyl)aminomethyl-6-(carboxymethyl)
(hydroxycarbonylmethyl)aminomethyl-4-methoxyphenoxy}
triaquodicopper(II) trihydrate
 
;
_space_group_IT_number 14
_symmetry_cell_setting monoclinic
_symmetry_space_group_name_Hall '-P 2yn'
_symmetry_space_group_name_H-M 'P 1 21/n 1'
_atom_sites_solution_hydrogens geom
_atom_sites_solution_primary direct
_atom_sites_solution_secondary difmap
_audit_creation_method SHELXL-97
_cell_angle_alpha 90.00
_cell_angle_beta 105.544(9)
_cell_angle_gamma 90.00
_cell_formula_units_Z 4
_cell_length_a 14.8149(12)
_cell_length_b 11.1467(6)
_cell_length_c 15.1721(11)
_cell_measurement_reflns_used 8000
_cell_measurement_temperature 200(2)
_cell_measurement_theta_max 24.53
_cell_measurement_theta_min 2.85
_cell_volume 2413.8(3)
_computing_cell_refinement 'IPDS 2.92 (Stoe & Cie GmbH, 1999)'
_computing_data_collection 'IPDS 2.92 (Stoe & Cie GmbH, 1999)'
_computing_data_reduction 'IPDS 2.92 (Stoe & Cie GmbH, 1999)'
_computing_molecular_graphics 'SHELXTL 5.1 (Bruker AXS Inc., 1997)'
_computing_publication_material 'SHELXTL 5.1 (Bruker AXS Inc., 1997)'
_computing_structure_refinement 'SHELXTL 5.1 (Bruker AXS Inc., 1997)'
_computing_structure_solution 'SHELXTL 5.1 (Bruker AXS Inc., 1997)'
_diffrn_ambient_temperature 200(2)
_diffrn_detector_area_resol_mean 6.667
_diffrn_measured_fraction_theta_full 0.952
_diffrn_measured_fraction_theta_max 0.935
_diffrn_measurement_device_type 'Stoe IPDS'
_diffrn_measurement_method 'area detector'
_diffrn_radiation_monochromator graphite
_diffrn_radiation_source 'fine-focus sealed tube'
_diffrn_radiation_type MoK\a
_diffrn_radiation_wavelength 0.71073
_diffrn_reflns_av_R_equivalents 0.0722
_diffrn_reflns_av_sigmaI/netI 0.0666
_diffrn_reflns_limit_h_max 18
_diffrn_reflns_limit_h_min -18
_diffrn_reflns_limit_k_max 13
_diffrn_reflns_limit_k_min -11
_diffrn_reflns_limit_l_max 17
_diffrn_reflns_limit_l_min -17
_diffrn_reflns_number 12357
_diffrn_reflns_theta_full 25.00
_diffrn_reflns_theta_max 26.16
_diffrn_reflns_theta_min 2.85
_exptl_absorpt_coefficient_mu 1.845
_exptl_crystal_colour green
_exptl_crystal_density_diffrn 1.776
_exptl_crystal_density_method 'not measured'
_exptl_crystal_description block
_exptl_crystal_F_000 1328
_exptl_crystal_size_max 0.20
_exptl_crystal_size_mid 0.12
_exptl_crystal_size_min 0.10
_refine_diff_density_max 0.577
_refine_diff_density_min -0.515
_refine_diff_density_rms 0.083
_refine_ls_extinction_method none
_refine_ls_goodness_of_fit_ref 0.885
_refine_ls_hydrogen_treatment mixed
_refine_ls_matrix_type full
_refine_ls_number_parameters 454
_refine_ls_number_reflns 4517
_refine_ls_number_restraints 2
_refine_ls_restrained_S_all 0.885
_refine_ls_R_factor_all 0.0542
_refine_ls_R_factor_gt 0.0375
_refine_ls_shift/su_max 0.000
_refine_ls_shift/su_mean 0.000
_refine_ls_structure_factor_coef Fsqd
_refine_ls_weighting_details 'calc w=1/[\s^2^(Fo^2^)+(0.0518P)^2^+0.0000P] where P=(Fo^2^+2Fc^2^)/3'
_refine_ls_weighting_scheme calc
_refine_ls_wR_factor_gt 0.0878
_refine_ls_wR_factor_ref 0.0925
_reflns_number_gt 3172
_reflns_number_total 4517
_reflns_threshold_expression >2sigma(I)
_cod_data_source_file ic035333msi20031118_073501_06.cif
_cod_data_source_block laborda6
_cod_database_code 4311559

loop_
_symmetry_equiv_pos_as_xyz
'x, y, z'
'-x+1/2, y+1/2, -z+1/2'
'-x, -y, -z'
'x-1/2, -y-1/2, z-1/2'

loop_
_atom_site_label
_atom_site_type_symbol
_atom_site_fract_x
_atom_site_fract_y
_atom_site_fract_z
_atom_site_U_iso_or_equiv
_atom_site_adp_type
_atom_site_occupancy
_atom_site_symmetry_multiplicity
_atom_site_calc_flag
_atom_site_refinement_flags
_atom_site_disorder_assembly
_atom_site_disorder_group
Cu1 Cu 0.46159(3) 0.55784(4) 0.16695(3) 0.02741(13) Uani 1 1 d . . .
Cu2 Cu 0.63005(3) 0.77587(4) 0.30396(3) 0.02740(13) Uani 1 1 d . . .
O1 O 0.55404(16) 0.6021(2) 0.27449(17) 0.0289(5) Uani 1 1 d . . .
C1 C 0.5830(2) 0.5229(3) 0.3438(3) 0.0269(8) Uani 1 1 d . . .
C2 C 0.6042(2) 0.4045(3) 0.3269(3) 0.0278(8) Uani 1 1 d . . .
C3 C 0.6356(2) 0.3252(3) 0.3994(3) 0.0299(8) Uani 1 1 d . . .
H3A H 0.653(3) 0.251(4) 0.391(3) 0.036(11) Uiso 1 1 d . . .
C4 C 0.6470(2) 0.3636(3) 0.4883(3) 0.0304(8) Uani 1 1 d . . .
C5 C 0.6249(2) 0.4807(3) 0.5050(3) 0.0305(8) Uani 1 1 d . . .
H5A H 0.627(3) 0.502(4) 0.559(3) 0.032(11) Uiso 1 1 d . . .
C6 C 0.5924(2) 0.5601(3) 0.4336(2) 0.0260(7) Uani 1 1 d . . .
O10 O 0.67748(19) 0.2917(2) 0.56473(19) 0.0386(6) Uani 1 1 d . . .
C17 C 0.6803(3) 0.1676(4) 0.5477(4) 0.0435(10) Uani 1 1 d . . .
H17A H 0.622(3) 0.141(4) 0.507(3) 0.050(13) Uiso 1 1 d . . .
H17B H 0.694(4) 0.132(5) 0.602(4) 0.066(16) Uiso 1 1 d . . .
H17C H 0.731(3) 0.149(5) 0.517(4) 0.054(13) Uiso 1 1 d . . .
C7 C 0.5948(2) 0.3633(4) 0.2311(3) 0.0304(8) Uani 1 1 d . . .
H7A H 0.631(3) 0.407(4) 0.203(3) 0.035(11) Uiso 1 1 d . . .
H7B H 0.610(3) 0.278(4) 0.226(3) 0.036(11) Uiso 1 1 d . . .
N1 N 0.49603(19) 0.3794(3) 0.1721(2) 0.0274(6) Uani 1 1 d . . .
C8 C 0.4896(3) 0.3480(3) 0.0759(3) 0.0307(8) Uani 1 1 d . . .
H8A H 0.476(3) 0.261(4) 0.068(3) 0.035(11) Uiso 1 1 d . . .
H8B H 0.546(3) 0.369(4) 0.063(3) 0.033(10) Uiso 1 1 d . . .
C9 C 0.4144(2) 0.4215(3) 0.0109(3) 0.0289(8) Uani 1 1 d . . .
O2 O 0.38640(16) 0.5160(2) 0.04476(18) 0.0318(6) Uani 1 1 d . . .
O3 O 0.38684(19) 0.3930(3) -0.07002(19) 0.0399(7) Uani 1 1 d . . .
C10 C 0.4291(3) 0.3051(3) 0.2060(3) 0.0310(8) Uani 1 1 d . . .
H10A H 0.457(3) 0.255(4) 0.248(3) 0.027(10) Uiso 1 1 d . . .
H10B H 0.388(3) 0.258(4) 0.154(3) 0.046(12) Uiso 1 1 d . . .
C11 C 0.3642(2) 0.3752(3) 0.2470(3) 0.0296(8) Uani 1 1 d . . .
O4 O 0.36162(17) 0.4844(2) 0.2479(2) 0.0349(6) Uani 1 1 d . . .
O5 O 0.30705(18) 0.3125(3) 0.2816(2) 0.0403(7) Uani 1 1 d . . .
H5 H 0.312(3) 0.217(5) 0.272(4) 0.067(15) Uiso 1 1 d . . .
C12 C 0.5613(2) 0.6840(3) 0.4512(3) 0.0280(8) Uani 1 1 d . . .
H12A H 0.496(3) 0.701(3) 0.409(3) 0.028(10) Uiso 1 1 d . . .
H12A H 0.557(2) 0.694(3) 0.511(3) 0.026(10) Uiso 1 1 d . . .
N2 N 0.62395(18) 0.7814(3) 0.4333(2) 0.0276(6) Uani 1 1 d . . .
C13 C 0.7207(2) 0.7683(4) 0.4924(3) 0.0292(8) Uani 1 1 d . . .
H13A H 0.748(3) 0.845(4) 0.516(3) 0.035(11) Uiso 1 1 d . . .
H13B H 0.727(3) 0.726(4) 0.549(3) 0.034(11) Uiso 1 1 d . . .
C14 C 0.7811(2) 0.7053(3) 0.4401(3) 0.0286(8) Uani 1 1 d . . .
O6 O 0.75280(16) 0.7021(2) 0.35387(19) 0.0317(6) Uani 1 1 d . . .
O7 O 0.85869(16) 0.6642(2) 0.48526(19) 0.0329(6) Uani 1 1 d . . .
C15 C 0.5821(3) 0.8985(3) 0.4425(3) 0.0307(8) Uani 1 1 d . . .
H15A H 0.555(3) 0.903(4) 0.493(3) 0.035(11) Uiso 1 1 d . . .
H15B H 0.628(2) 0.959(3) 0.449(3) 0.023(9) Uiso 1 1 d . . .
C16 C 0.5097(2) 0.9309(3) 0.3546(3) 0.0313(8) Uani 1 1 d . . .
O8 O 0.51508(16) 0.8741(2) 0.28289(18) 0.0313(6) Uani 1 1 d . . .
O9 O 0.45235(19) 1.0099(3) 0.3574(2) 0.0429(7) Uani 1 1 d . . .
O11 O 0.41650(19) 0.7241(3) 0.1496(2) 0.0368(6) Uani 1 1 d D . .
H111 H 0.408(4) 0.754(5) 0.099(3) 0.08(2) Uiso 1 1 d D . .
H112 H 0.441(3) 0.775(4) 0.189(3) 0.052(14) Uiso 1 1 d D . .
O12 O 0.6460(2) 0.8025(3) 0.1820(2) 0.0362(7) Uani 1 1 d . . .
H121 H 0.637(4) 0.756(6) 0.149(4) 0.057(19) Uiso 1 1 d . . .
H122 H 0.621(5) 0.877(8) 0.157(5) 0.12(3) Uiso 1 1 d . . .
O13 O 0.7031(3) 1.0136(4) 0.3302(3) 0.0562(9) Uani 1 1 d . . .
H131 H 0.758(4) 1.038(5) 0.347(4) 0.060(16) Uiso 1 1 d . . .
H132 H 0.680(4) 1.041(6) 0.283(5) 0.07(2) Uiso 1 1 d . . .
O14 O 0.9182(2) 0.5232(3) 0.3572(3) 0.0468(8) Uani 1 1 d . . .
H141 H 0.980(4) 0.523(5) 0.374(4) 0.072(18) Uiso 1 1 d . . .
H142 H 0.906(4) 0.565(6) 0.393(4) 0.066(19) Uiso 1 1 d . . .
O15 O 0.3058(2) 0.0937(3) 0.2398(2) 0.0409(7) Uani 1 1 d . . .
H151 H 0.347(4) 0.053(5) 0.274(4) 0.059(16) Uiso 1 1 d . . .
H152 H 0.252(4) 0.065(6) 0.251(4) 0.082(19) Uiso 1 1 d . . .
O16 O 0.8880(2) 0.4441(3) 0.5874(3) 0.0511(9) Uani 1 1 d . . .
H161 H 0.854(5) 0.446(6) 0.626(5) 0.09(2) Uiso 1 1 d . . .
H162 H 0.874(4) 0.486(6) 0.551(5) 0.07(2) Uiso 1 1 d . . .

loop_
_atom_site_aniso_label
_atom_site_aniso_U_11
_atom_site_aniso_U_22
_atom_site_aniso_U_33
_atom_site_aniso_U_23
_atom_site_aniso_U_13
_atom_site_aniso_U_12
Cu1 0.0330(2) 0.0229(2) 0.0247(3) -0.00091(17) 0.00510(16) 0.00006(17)
Cu2 0.0317(2) 0.0261(2) 0.0242(3) -0.00117(18) 0.00720(16) 0.00062(17)
O1 0.0384(13) 0.0203(12) 0.0262(15) 0.0011(10) 0.0053(10) -0.0004(10)
C1 0.0278(16) 0.0224(18) 0.029(2) 0.0002(14) 0.0050(13) -0.0038(13)
C2 0.0321(17) 0.0269(19) 0.024(2) -0.0009(15) 0.0064(13) 0.0022(14)
C3 0.0349(18) 0.026(2) 0.028(2) -0.0035(15) 0.0071(14) 0.0014(15)
C4 0.0332(18) 0.0261(19) 0.029(2) 0.0055(15) 0.0026(14) -0.0013(14)
C5 0.0387(19) 0.031(2) 0.022(2) -0.0014(16) 0.0089(15) -0.0051(15)
C6 0.0291(16) 0.0249(18) 0.024(2) -0.0021(14) 0.0068(13) -0.0043(13)
O10 0.0550(16) 0.0279(14) 0.0279(17) 0.0023(11) 0.0021(12) -0.0013(12)
C17 0.054(3) 0.027(2) 0.044(3) 0.0066(19) 0.004(2) 0.0053(18)
C7 0.0302(18) 0.030(2) 0.032(2) -0.0019(16) 0.0088(15) 0.0005(15)
N1 0.0314(14) 0.0300(16) 0.0215(18) -0.0019(12) 0.0084(12) -0.0010(12)
C8 0.039(2) 0.025(2) 0.029(2) -0.0020(15) 0.0100(15) 0.0008(15)
C9 0.0349(17) 0.0280(19) 0.024(2) -0.0011(15) 0.0080(14) -0.0032(14)
O2 0.0369(13) 0.0265(14) 0.0301(16) -0.0022(11) 0.0059(10) 0.0042(10)
O3 0.0561(16) 0.0358(16) 0.0238(18) -0.0048(12) 0.0040(12) 0.0055(12)
C10 0.0359(19) 0.028(2) 0.032(3) 0.0037(17) 0.0145(16) -0.0013(16)
C11 0.0338(18) 0.030(2) 0.024(2) -0.0026(15) 0.0061(14) -0.0023(14)
O4 0.0407(14) 0.0286(15) 0.0398(18) -0.0016(12) 0.0186(11) -0.0003(11)
O5 0.0478(15) 0.0307(15) 0.050(2) 0.0028(13) 0.0264(13) -0.0025(12)
C12 0.0308(17) 0.0277(19) 0.026(2) -0.0025(15) 0.0088(15) -0.0018(14)
N2 0.0293(14) 0.0224(15) 0.0299(19) -0.0024(13) 0.0058(12) -0.0017(11)
C13 0.0311(17) 0.029(2) 0.026(2) -0.0039(16) 0.0040(14) -0.0004(15)
C14 0.0291(17) 0.0269(19) 0.030(2) 0.0024(15) 0.0075(15) -0.0030(14)
O6 0.0335(12) 0.0331(15) 0.0290(17) 0.0006(11) 0.0093(10) 0.0003(10)
O7 0.0318(13) 0.0325(14) 0.0326(16) 0.0001(11) 0.0057(10) 0.0031(10)
C15 0.0370(19) 0.0209(18) 0.034(3) -0.0047(16) 0.0099(16) 0.0048(15)
C16 0.0382(19) 0.028(2) 0.028(2) -0.0026(16) 0.0094(15) -0.0008(15)
O8 0.0397(13) 0.0279(14) 0.0250(16) -0.0014(11) 0.0064(10) -0.0010(10)
O9 0.0493(15) 0.0403(16) 0.0375(19) -0.0009(13) 0.0090(12) 0.0182(13)
O11 0.0458(15) 0.0287(15) 0.0291(19) -0.0038(13) -0.0017(12) -0.0001(12)
O12 0.0483(16) 0.0337(17) 0.0272(18) -0.0016(13) 0.0110(12) -0.0008(13)
O13 0.049(2) 0.069(2) 0.048(3) -0.0018(19) 0.0086(16) -0.0130(17)
O14 0.0485(19) 0.0396(18) 0.055(2) -0.0144(16) 0.0182(15) 0.0004(14)
O15 0.0389(15) 0.0303(15) 0.052(2) 0.0126(14) 0.0090(13) 0.0004(12)
O16 0.0569(19) 0.044(2) 0.055(3) 0.0172(18) 0.0196(17) 0.0099(15)

loop_
_atom_type_symbol
_atom_type_description
_atom_type_scat_dispersion_real
_atom_type_scat_dispersion_imag
_atom_type_scat_source
C C 0.0033 0.0016 'International Tables Vol C Tables 4.2.6.8 and 6.1.1.4'
H H 0.0000 0.0000 'International Tables Vol C Tables 4.2.6.8 and 6.1.1.4'
N N 0.0061 0.0033 'International Tables Vol C Tables 4.2.6.8 and 6.1.1.4'
O O 0.0106 0.0060 'International Tables Vol C Tables 4.2.6.8 and 6.1.1.4'
Cu Cu 0.3201 1.2651 'International Tables Vol C Tables 4.2.6.8 and 6.1.1.4'

loop_
_geom_angle_atom_site_label_1
_geom_angle_atom_site_label_2
_geom_angle_atom_site_label_3
_geom_angle
_geom_angle_site_symmetry_1
_geom_angle_site_symmetry_3
_geom_angle_publ_flag
O1 Cu1 O2 168.69(11) . . ?
O1 Cu1 O11 90.63(11) . . ?
O2 Cu1 O11 90.63(12) . . ?
O1 Cu1 N1 96.03(11) . . ?
O2 Cu1 N1 82.93(11) . . ?
O11 Cu1 N1 173.33(12) . . ?
O1 Cu1 O4 93.04(10) . . ?
O2 Cu1 O4 97.84(10) . . ?
O11 Cu1 O4 99.32(11) . . ?
N1 Cu1 O4 79.90(10) . . ?
O1 Cu1 O3 84.98(9) . 3_665 ?
O2 Cu1 O3 83.74(9) . 3_665 ?
O11 Cu1 O3 91.93(11) . 3_665 ?
N1 Cu1 O3 89.13(9) . 3_665 ?
O4 Cu1 O3 168.60(9) . 3_665 ?
O12 Cu2 O6 95.45(12) . . ?
O12 Cu2 O8 94.61(12) . . ?
O6 Cu2 O8 165.35(11) . . ?
O12 Cu2 N2 168.63(13) . . ?
O6 Cu2 N2 85.09(11) . . ?
O8 Cu2 N2 82.96(11) . . ?
O12 Cu2 O1 97.21(12) . . ?
O6 Cu2 O1 94.58(10) . . ?
O8 Cu2 O1 94.69(9) . . ?
N2 Cu2 O1 94.07(11) . . ?
O12 Cu2 O13 81.55(13) . . ?
O6 Cu2 O13 93.34(12) . . ?
O8 Cu2 O13 77.65(11) . . ?
N2 Cu2 O13 87.08(12) . . ?
O1 Cu2 O13 172.07(11) . . ?
C1 O1 Cu1 120.4(2) . . ?
C1 O1 Cu2 112.0(2) . . ?
Cu1 O1 Cu2 127.64(12) . . ?
O1 C1 C6 119.6(3) . . ?
O1 C1 C2 121.0(3) . . ?
C6 C1 C2 119.5(3) . . ?
C3 C2 C1 120.0(3) . . ?
C3 C2 C7 119.9(3) . . ?
C1 C2 C7 120.1(3) . . ?
C4 C3 C2 120.2(4) . . ?
C4 C3 H3A 118(3) . . ?
C2 C3 H3A 122(3) . . ?
C3 C4 O10 124.6(3) . . ?
C3 C4 C5 119.8(4) . . ?
O10 C4 C5 115.7(4) . . ?
C6 C5 C4 120.7(4) . . ?
C6 C5 H5A 120(3) . . ?
C4 C5 H5A 119(3) . . ?
C5 C6 C1 119.8(3) . . ?
C5 C6 C12 120.6(3) . . ?
C1 C6 C12 119.5(3) . . ?
C4 O10 C17 115.7(3) . . ?
O10 C17 H17A 111(3) . . ?
O10 C17 H17B 106(4) . . ?
H17A C17 H17B 113(4) . . ?
O10 C17 H17C 110(3) . . ?
H17A C17 H17C 107(4) . . ?
H17B C17 H17C 109(4) . . ?
C2 C7 N1 111.3(3) . . ?
C2 C7 H7A 112(3) . . ?
N1 C7 H7A 105(3) . . ?
C2 C7 H7B 114(3) . . ?
N1 C7 H7B 106(2) . . ?
H7A C7 H7B 108(4) . . ?
C8 N1 C10 109.7(3) . . ?
C8 N1 C7 110.7(3) . . ?
C10 N1 C7 111.1(3) . . ?
C8 N1 Cu1 104.0(2) . . ?
C10 N1 Cu1 111.8(2) . . ?
C7 N1 Cu1 109.3(2) . . ?
N1 C8 C9 110.8(3) . . ?
N1 C8 H8A 108(3) . . ?
C9 C8 H8A 111(2) . . ?
N1 C8 H8B 109(3) . . ?
C9 C8 H8B 106(2) . . ?
H8A C8 H8B 112(3) . . ?
O3 C9 O2 123.6(3) . . ?
O3 C9 C8 120.1(3) . . ?
O2 C9 C8 116.2(3) . . ?
C9 O2 Cu1 114.3(2) . . ?
C9 O3 Cu1 110.2(2) . 3_665 ?
N1 C10 C11 114.6(3) . . ?
N1 C10 H10A 112(2) . . ?
C11 C10 H10A 105(3) . . ?
N1 C10 H10B 110(3) . . ?
C11 C10 H10B 106(3) . . ?
H10A C10 H10B 108(4) . . ?
O4 C11 O5 120.3(3) . . ?
O4 C11 C10 123.4(3) . . ?
O5 C11 C10 116.3(3) . . ?
C11 O4 Cu1 108.8(2) . . ?
C11 O5 H5 114(3) . . ?
N2 C12 C6 113.6(3) . . ?
N2 C12 H12A 106(2) . . ?
C6 C12 H12A 110(2) . . ?
N2 C12 H12A 107(2) . . ?
C6 C12 H12A 113(2) . . ?
H12A C12 H12A 107(3) . . ?
C15 N2 C13 113.3(3) . . ?
C15 N2 C12 109.2(3) . . ?
C13 N2 C12 111.4(3) . . ?
C15 N2 Cu2 104.7(2) . . ?
C13 N2 Cu2 107.6(2) . . ?
C12 N2 Cu2 110.5(2) . . ?
N2 C13 C14 109.9(3) . . ?
N2 C13 H13A 112(2) . . ?
C14 C13 H13A 111(2) . . ?
N2 C13 H13B 116(2) . . ?
C14 C13 H13B 108(2) . . ?
H13A C13 H13B 100(3) . . ?
O7 C14 O6 123.8(3) . . ?
O7 C14 C13 117.7(3) . . ?
O6 C14 C13 118.4(3) . . ?
C14 O6 Cu2 113.9(2) . . ?
N2 C15 C16 110.2(3) . . ?
N2 C15 H15A 113(3) . . ?
C16 C15 H15A 110(2) . . ?
N2 C15 H15B 109(2) . . ?
C16 C15 H15B 104(2) . . ?
H15A C15 H15B 109(3) . . ?
O9 C16 O8 125.7(4) . . ?
O9 C16 C15 118.2(3) . . ?
O8 C16 C15 116.1(3) . . ?
C16 O8 Cu2 112.6(2) . . ?
Cu1 O11 H111 118(5) . . ?
Cu1 O11 H112 118(4) . . ?
H111 O11 H112 110(6) . . ?
Cu2 O12 H121 121(5) . . ?
Cu2 O12 H122 112(5) . . ?
H121 O12 H122 112(7) . . ?
Cu2 O13 H131 130(4) . . ?
Cu2 O13 H132 100(5) . . ?
H131 O13 H132 109(6) . . ?
H141 O14 H142 102(6) . . ?
H5 O15 H151 109(4) . . ?
H5 O15 H152 104(4) . . ?
H151 O15 H152 103(5) . . ?
H161 O16 H162 114(7) . . ?

loop_
_geom_bond_atom_site_label_1
_geom_bond_atom_site_label_2
_geom_bond_distance
_geom_bond_site_symmetry_2
_geom_bond_publ_flag
Cu1 O1 1.893(2) . ?
Cu1 O2 1.946(3) . ?
Cu1 O11 1.964(3) . ?
Cu1 N1 2.049(3) . ?
Cu1 O4 2.312(3) . ?
Cu1 O3 3.046(3) 3_665 ?
Cu2 O12 1.949(3) . ?
Cu2 O6 1.954(2) . ?
Cu2 O8 1.978(2) . ?
Cu2 N2 1.990(3) . ?
Cu2 O1 2.225(2) . ?
Cu2 O13 2.850(4) . ?
O1 C1 1.352(4) . ?
C1 C6 1.395(5) . ?
C1 C2 1.397(5) . ?
C2 C3 1.390(5) . ?
C2 C7 1.495(5) . ?
C3 C4 1.381(6) . ?
C3 H3A 0.88(5) . ?
C4 O10 1.382(4) . ?
C4 C5 1.386(5) . ?
C5 C6 1.381(5) . ?
C5 H5A 0.84(5) . ?
C6 C12 1.502(5) . ?
O10 C17 1.410(5) . ?
C17 H17A 0.96(5) . ?
C17 H17B 0.89(6) . ?
C17 H17C 1.01(5) . ?
C7 N1 1.507(5) . ?
C7 H7A 0.91(4) . ?
C7 H7B 0.99(4) . ?
N1 C8 1.480(5) . ?
N1 C10 1.485(5) . ?
C8 C9 1.515(5) . ?
C8 H8A 0.99(4) . ?
C8 H8B 0.94(4) . ?
C9 O3 1.227(5) . ?
C9 O2 1.289(4) . ?
O3 Cu1 3.046(3) 3_665 ?
C10 C11 1.499(5) . ?
C10 H10A 0.87(4) . ?
C10 H10B 1.01(5) . ?
C11 O4 1.218(4) . ?
C11 O5 1.311(5) . ?
O5 H5 1.08(6) . ?
C12 N2 1.500(4) . ?
C12 H12A 1.03(4) . ?
C12 H12A 0.93(4) . ?
N2 C15 1.468(4) . ?
N2 C13 1.479(4) . ?
C13 C14 1.518(5) . ?
C13 H13A 0.97(4) . ?
C13 H13B 0.96(5) . ?
C14 O7 1.256(4) . ?
C14 O6 1.263(5) . ?
C15 C16 1.514(5) . ?
C15 H15A 0.95(4) . ?
C15 H15B 0.94(4) . ?
C16 O9 1.232(4) . ?
C16 O8 1.280(5) . ?
O11 H111 0.81(4) . ?
O11 H112 0.83(3) . ?
O12 H121 0.71(6) . ?
O12 H122 0.94(9) . ?
O13 H131 0.83(6) . ?
O13 H132 0.77(7) . ?
O14 H141 0.88(6) . ?
O14 H142 0.77(7) . ?
O15 H5 1.46(6) . ?
O15 H151 0.83(6) . ?
O15 H152 0.92(6) . ?
O16 H161 0.87(8) . ?
O16 H162 0.71(7) . ?

loop_
_geom_hbond_atom_site_label_D
_geom_hbond_atom_site_label_H
_geom_hbond_atom_site_label_A
_geom_hbond_distance_DH
_geom_hbond_distance_HA
_geom_hbond_distance_DA
_geom_hbond_angle_DHA
_geom_hbond_site_symmetry_A
O5 H5 O15 1.08(6) 1.46(6) 2.519(4) 167(5) .
O11 H111 O7 0.81(4) 1.92(4) 2.712(4) 166(6) 4_575
O11 H112 O8 0.83(3) 1.90(3) 2.727(4) 170(5) .
O12 H121 O3 0.71(6) 2.03(6) 2.726(4) 172(7) 3_665
O12 H122 O14 0.94(9) 1.73(9) 2.647(5) 164(8) 2_655
O13 H131 O3 0.83(6) 2.13(6) 2.928(5) 162(5) 4_676
O13 H132 O14 0.77(7) 2.23(7) 2.931(6) 150(6) 2_655
O14 H141 O16 0.88(6) 1.92(6) 2.791(5) 169(6) 3_766
O14 H142 O7 0.77(7) 2.05(7) 2.817(4) 172(6) .
O15 H151 O9 0.83(6) 1.78(6) 2.587(4) 163(5) 1_545
O15 H152 O4 0.92(6) 1.91(7) 2.815(4) 167(6) 2_545
O16 H161 O15 0.87(8) 2.08(8) 2.917(5) 161(6) 4_666
O16 H162 O7 0.71(7) 2.21(7) 2.872(5) 156(7) .
